data_2105733
loop_
_publ_author_name
'Surov, Artem O.'
'Proshin, Alexey N.'
'Perlovich, German L.'

_publ_section_title
;
 Crystal structure analysis and sublimation thermodynamics of bicyclo
 derivatives of a neuroprotector family
;
_journal_coeditor_code BI5003
_journal_issue 1
_journal_name_full 'Acta Crystallographica Section B'
_journal_page_first 47
_journal_page_last 53
_journal_paper_doi 10.1107/S2052520613024384
_journal_volume 70
_journal_year 2014
_chemical_formula_moiety 'C14 H18 N2 S'
_chemical_formula_sum 'C14 H18 N2 S'
_chemical_formula_weight 246.36
_chemical_melting_point 348
_space_group_IT_number 61
_symmetry_cell_setting orthorhombic
_symmetry_space_group_name_Hall '-P 2ac 2ab'
_symmetry_space_group_name_H-M 'P b c a'
_atom_sites_solution_hydrogens geom
_atom_sites_solution_primary direct
_atom_sites_solution_secondary difmap
_audit_creation_method SHELXL-97
_cell_angle_alpha 90.00
_cell_angle_beta 90.00
_cell_angle_gamma 90.00
_cell_formula_units_Z 8
_cell_length_a 8.7377(2)
_cell_length_b 14.1088(3)
_cell_length_c 20.8300(5)
_cell_measurement_reflns_used 9634
_cell_measurement_temperature 100(2)
_cell_measurement_theta_max 25.03
_cell_measurement_theta_min 3.84
_cell_volume 2567.89(10)
_computing_cell_refinement APEX2
_computing_data_collection 'APEX2 (Bruker, 2008)'
_computing_data_reduction APEX2
_computing_publication_material SHELXL97
_computing_structure_refinement 'SHELXL97 (Sheldrick, 2008)'
_computing_structure_solution 'SHELXS97 (Sheldrick, 2008)'
_diffrn_ambient_temperature 100(2)
_diffrn_measured_fraction_theta_full 0.996
_diffrn_measured_fraction_theta_max 0.996
_diffrn_measurement_device_type 'Bruker Kappa APEX-II CCD'
_diffrn_measurement_method '\f and \w scans'
_diffrn_radiation_monochromator graphite
_diffrn_radiation_source 'fine-focus sealed tube'
_diffrn_radiation_type MoK\a
_diffrn_radiation_wavelength 0.71073
_diffrn_reflns_av_R_equivalents 0.0332
_diffrn_reflns_av_sigmaI/netI 0.0127
_diffrn_reflns_limit_h_max 10
_diffrn_reflns_limit_h_min -10
_diffrn_reflns_limit_k_max 16
_diffrn_reflns_limit_k_min -16
_diffrn_reflns_limit_l_max 24
_diffrn_reflns_limit_l_min -24
_diffrn_reflns_number 38126
_diffrn_reflns_theta_full 25.03
_diffrn_reflns_theta_max 25.03
_diffrn_reflns_theta_min 3.84
_diffrn_standards_number 0
_exptl_absorpt_coefficient_mu 0.232
_exptl_absorpt_correction_T_max 0.955
_exptl_absorpt_correction_T_min 0.932
_exptl_absorpt_correction_type multi-scan
_exptl_absorpt_process_details 'SADABS (Bruker, 2008)'
_exptl_crystal_colour colourless
_exptl_crystal_density_diffrn 1.275
_exptl_crystal_density_method 'not measured'
_exptl_crystal_description block
_exptl_crystal_F_000 1056
_exptl_crystal_size_max 0.20
_exptl_crystal_size_mid 0.20
_exptl_crystal_size_min 0.20
_refine_diff_density_max 0.508
_refine_diff_density_min -0.192
_refine_ls_extinction_method none
_refine_ls_goodness_of_fit_ref 1.079
_refine_ls_hydrogen_treatment constr
_refine_ls_matrix_type full
_refine_ls_number_parameters 155
_refine_ls_number_reflns 2265
_refine_ls_number_restraints 0
_refine_ls_restrained_S_all 1.079
_refine_ls_R_factor_all 0.0357
_refine_ls_R_factor_gt 0.0328
_refine_ls_shift/su_max 0.002
_refine_ls_shift/su_mean 0.000
_refine_ls_structure_factor_coef Fsqd
_refine_ls_weighting_details 'calc w=1/[\s^2^(Fo^2^)+(0.0376P)^2^+1.8178P] where P=(Fo^2^+2Fc^2^)/3'
_refine_ls_weighting_scheme calc
_refine_ls_wR_factor_gt 0.0823
_refine_ls_wR_factor_ref 0.0853
_reflns_number_gt 2100
_reflns_number_total 2265
_reflns_threshold_expression I>2\s(I)
_cod_data_source_file bi5003sup1.cif
_cod_data_source_block 3
_cod_database_code 2105733

loop_
_symmetry_equiv_pos_as_xyz
'x, y, z'
'-x+1/2, -y, z+1/2'
'-x, y+1/2, -z+1/2'
'x+1/2, -y+1/2, -z'
'-x, -y, -z'
'x-1/2, y, -z-1/2'
'x, -y-1/2, z-1/2'
'-x-1/2, y-1/2, z'

loop_
_atom_site_type_symbol
_atom_site_label
_atom_site_fract_x
_atom_site_fract_y
_atom_site_fract_z
_atom_site_U_iso_or_equiv
_atom_site_adp_type
_atom_site_calc_flag
_atom_site_refinement_flags
_atom_site_occupancy
_atom_site_symmetry_multiplicity
S S1 0.84809(4) 0.03355(3) 0.587973(19) 0.02182(13) Uani d . 1 1
N N1 1.07226(15) 0.16743(9) 0.60206(6) 0.0223(3) Uani d . 1 1
N N2 0.85825(14) 0.21315(9) 0.54478(6) 0.0201(3) Uani d . 1 1
C C1 1.36591(17) -0.01997(11) 0.70237(7) 0.0220(3) Uani d . 1 1
C C2 1.29254(18) -0.04956(12) 0.64613(7) 0.0237(3) Uani d . 1 1
H H2A 1.3099 -0.1119 0.6304 0.028 Uiso calc R 1 1
C C3 1.19474(18) 0.01057(12) 0.61279(7) 0.0231(3) Uani d . 1 1
H H3A 1.1479 -0.0107 0.5742 0.028 Uiso calc R 1 1
C C4 1.16451(16) 0.10184(11) 0.63523(7) 0.0210(3) Uani d . 1 1
C C5 1.23839(18) 0.13171(11) 0.69139(7) 0.0237(3) Uani d . 1 1
H H5A 1.2208 0.1939 0.7073 0.028 Uiso calc R 1 1
C C6 1.33678(17) 0.07165(12) 0.72402(7) 0.0238(3) Uani d . 1 1
H H6A 1.3855 0.0935 0.7620 0.029 Uiso calc R 1 1
C C7 1.47929(18) -0.08305(12) 0.73623(7) 0.0273(4) Uani d . 1 1
H H7A 1.4788 -0.0687 0.7823 0.041 Uiso calc R 1 1
H H7B 1.5819 -0.0719 0.7188 0.041 Uiso calc R 1 1
H H7C 1.4509 -0.1495 0.7296 0.041 Uiso calc R 1 1
C C8 0.94182(17) 0.14545(10) 0.57877(7) 0.0188(3) Uani d . 1 1
C C9 0.71237(18) 0.18388(11) 0.51623(7) 0.0243(3) Uani d . 1 1
H H9A 0.7280 0.1268 0.4894 0.029 Uiso calc R 1 1
H H9B 0.6724 0.2351 0.4884 0.029 Uiso calc R 1 1
C C10 0.59763(18) 0.16229(11) 0.56934(8) 0.0240(3) Uani d . 1 1
H H10A 0.4971 0.1458 0.5493 0.029 Uiso calc R 1 1
C C11 0.65509(17) 0.07612(11) 0.60859(8) 0.0246(4) Uani d . 1 1
H H11A 0.5820 0.0232 0.6026 0.029 Uiso calc R 1 1
H H11B 0.6539 0.0933 0.6547 0.029 Uiso calc R 1 1
C C12 0.84231(18) 0.30482(11) 0.57798(8) 0.0236(3) Uani d . 1 1
H H12A 0.8042 0.3534 0.5477 0.028 Uiso calc R 1 1
H H12B 0.9430 0.3257 0.5945 0.028 Uiso calc R 1 1
C C13 0.72977(18) 0.29317(11) 0.63354(8) 0.0247(3) Uani d . 1 1
H H13A 0.7113 0.3556 0.6538 0.030 Uiso calc R 1 1
H H13B 0.7749 0.2508 0.6664 0.030 Uiso calc R 1 1
C C14 0.57725(18) 0.25165(12) 0.61055(8) 0.0260(4) Uani d . 1 1
H H14A 0.5221 0.3002 0.5852 0.031 Uiso calc R 1 1
H H14B 0.5135 0.2359 0.6484 0.031 Uiso calc R 1 1

loop_
_atom_site_aniso_label
_atom_site_aniso_U_11
_atom_site_aniso_U_22
_atom_site_aniso_U_33
_atom_site_aniso_U_12
_atom_site_aniso_U_13
_atom_site_aniso_U_23
S1 0.0222(2) 0.0174(2) 0.0258(2) 0.00021(14) -0.00289(15) 0.00246(15)
N1 0.0196(7) 0.0243(7) 0.0230(7) -0.0010(5) 0.0034(5) 0.0046(5)
N2 0.0240(7) 0.0188(6) 0.0174(6) 0.0025(5) 0.0015(5) 0.0040(5)
C1 0.0166(7) 0.0321(8) 0.0173(7) -0.0012(6) 0.0032(6) 0.0039(6)
C2 0.0215(8) 0.0279(8) 0.0217(8) 0.0034(6) 0.0031(6) -0.0017(6)
C3 0.0201(7) 0.0328(8) 0.0164(7) 0.0022(7) 0.0008(6) -0.0019(6)
C4 0.0164(7) 0.0264(8) 0.0201(7) -0.0003(6) 0.0053(6) 0.0056(6)
C5 0.0213(8) 0.0250(8) 0.0247(8) -0.0040(6) 0.0032(6) -0.0024(6)
C6 0.0200(7) 0.0335(9) 0.0181(7) -0.0046(7) 0.0013(6) -0.0014(7)
C7 0.0246(8) 0.0349(9) 0.0224(8) 0.0006(7) -0.0007(7) 0.0046(7)
C8 0.0225(8) 0.0195(7) 0.0145(7) 0.0006(6) 0.0043(6) 0.0017(6)
C9 0.0309(9) 0.0238(8) 0.0182(7) 0.0061(7) -0.0066(6) 0.0006(6)
C10 0.0210(8) 0.0235(8) 0.0276(8) 0.0019(6) -0.0059(7) 0.0002(6)
C11 0.0192(8) 0.0237(8) 0.0308(9) -0.0025(6) -0.0008(6) 0.0018(7)
C12 0.0259(8) 0.0164(7) 0.0286(8) 0.0013(6) 0.0030(7) 0.0018(6)
C13 0.0286(9) 0.0211(7) 0.0243(8) 0.0020(6) 0.0023(7) -0.0016(6)
C14 0.0223(8) 0.0264(8) 0.0292(8) 0.0040(7) 0.0034(7) 0.0012(7)

loop_
_atom_type_symbol
_atom_type_description
_atom_type_scat_dispersion_real
_atom_type_scat_dispersion_imag
_atom_type_scat_source
C C 0.0033 0.0016 'International Tables Vol C Tables 4.2.6.8 and 6.1.1.4'
H H 0.0000 0.0000 'International Tables Vol C Tables 4.2.6.8 and 6.1.1.4'
N N 0.0061 0.0033 'International Tables Vol C Tables 4.2.6.8 and 6.1.1.4'
S S 0.1246 0.1234 'International Tables Vol C Tables 4.2.6.8 and 6.1.1.4'

loop_
_geom_angle_atom_site_label_1
_geom_angle_atom_site_label_2
_geom_angle_atom_site_label_3
_geom_angle
C8 S1 C11 99.00(7)
C8 N1 C4 122.53(13)
C8 N2 C9 117.91(12)
C8 N2 C12 114.34(12)
C9 N2 C12 110.83(12)
C6 C1 C2 117.67(14)
C6 C1 C7 121.13(14)
C2 C1 C7 121.12(14)
C3 C2 C1 121.18(15)
C3 C2 H2A 119.4
C1 C2 H2A 119.4
C2 C3 C4 120.82(14)
C2 C3 H3A 119.6
C4 C3 H3A 119.6
C3 C4 C5 118.05(14)
C3 C4 N1 123.39(14)
C5 C4 N1 118.41(14)
C6 C5 C4 120.77(15)
C6 C5 H5A 119.6
C4 C5 H5A 119.6
C5 C6 C1 121.49(15)
C5 C6 H6A 119.3
C1 C6 H6A 119.3
C1 C7 H7A 109.5
C1 C7 H7B 109.5
H7A C7 H7B 109.5
C1 C7 H7C 109.5
H7A C7 H7C 109.5
H7B C7 H7C 109.5
N1 C8 N2 119.58(13)
N1 C8 S1 125.60(12)
N2 C8 S1 114.77(11)
N2 C9 C10 109.51(12)
N2 C9 H9A 109.8
C10 C9 H9A 109.8
N2 C9 H9B 109.8
C10 C9 H9B 109.8
H9A C9 H9B 108.2
C9 C10 C14 108.54(13)
C9 C10 C11 109.08(13)
C14 C10 C11 112.78(13)
C9 C10 H10A 108.8
C14 C10 H10A 108.8
C11 C10 H10A 108.8
C10 C11 S1 115.47(11)
C10 C11 H11A 108.4
S1 C11 H11A 108.4
C10 C11 H11B 108.4
S1 C11 H11B 108.4
H11A C11 H11B 107.5
N2 C12 C13 108.79(12)
N2 C12 H12A 109.9
C13 C12 H12A 109.9
N2 C12 H12B 109.9
C13 C12 H12B 109.9
H12A C12 H12B 108.3
C12 C13 C14 111.35(13)
C12 C13 H13A 109.4
C14 C13 H13A 109.4
C12 C13 H13B 109.4
C14 C13 H13B 109.4
H13A C13 H13B 108.0
C13 C14 C10 112.81(13)
C13 C14 H14A 109.0
C10 C14 H14A 109.0
C13 C14 H14B 109.0
C10 C14 H14B 109.0
H14A C14 H14B 107.8

loop_
_geom_bond_atom_site_label_1
_geom_bond_atom_site_label_2
_geom_bond_distance
S1 C8 1.7888(15)
S1 C11 1.8410(16)
N1 C8 1.277(2)
N1 C4 1.408(2)
N2 C8 1.3953(19)
N2 C9 1.466(2)
N2 C12 1.473(2)
C1 C6 1.393(2)
C1 C2 1.399(2)
C1 C7 1.507(2)
C2 C3 1.390(2)
C2 H2A 0.9500
C3 C4 1.395(2)
C3 H3A 0.9500
C4 C5 1.401(2)
C5 C6 1.385(2)
C5 H5A 0.9500
C6 H6A 0.9500
C7 H7A 0.9800
C7 H7B 0.9800
C7 H7C 0.9800
C9 C10 1.524(2)
C9 H9A 0.9900
C9 H9B 0.9900
C10 C14 1.535(2)
C10 C11 1.549(2)
C10 H10A 1.0000
C11 H11A 0.9900
C11 H11B 0.9900
C12 C13 1.528(2)
C12 H12A 0.9900
C12 H12B 0.9900
C13 C14 1.533(2)
C13 H13A 0.9900
C13 H13B 0.9900
C14 H14A 0.9900
C14 H14B 0.9900

loop_
_geom_torsion_atom_site_label_1
_geom_torsion_atom_site_label_2
_geom_torsion_atom_site_label_3
_geom_torsion_atom_site_label_4
_geom_torsion
C6 C1 C2 C3 0.4(2)
C7 C1 C2 C3 -176.21(15)
C1 C2 C3 C4 -1.3(2)
C2 C3 C4 C5 1.5(2)
C2 C3 C4 N1 176.94(14)
C8 N1 C4 C3 47.2(2)
C8 N1 C4 C5 -137.39(15)
C3 C4 C5 C6 -0.9(2)
N1 C4 C5 C6 -176.58(14)
C4 C5 C6 C1 0.1(2)
C2 C1 C6 C5 0.2(2)
C7 C1 C6 C5 176.81(14)
C4 N1 C8 N2 -178.11(13)
C4 N1 C8 S1 4.3(2)
C9 N2 C8 N1 177.19(13)
C12 N2 C8 N1 -49.87(18)
C9 N2 C8 S1 -5.01(16)
C12 N2 C8 S1 127.93(11)
C11 S1 C8 N1 134.09(14)
C11 S1 C8 N2 -43.56(12)
C8 N2 C9 C10 67.61(16)
C12 N2 C9 C10 -66.85(15)
N2 C9 C10 C14 58.77(16)
N2 C9 C10 C11 -64.46(16)
C9 C10 C11 S1 6.71(17)
C14 C10 C11 S1 -113.95(14)
C8 S1 C11 C10 41.46(13)
C8 N2 C12 C13 -72.88(16)
C9 N2 C12 C13 63.31(16)
N2 C12 C13 C14 -54.07(17)
C12 C13 C14 C10 50.08(18)
C9 C10 C14 C13 -51.43(17)
C11 C10 C14 C13 69.55(17)
